data_4349910
loop_
_publ_author_name
'Ma, Fang'
'Xiong, Jin'
'Meng, Yin-Shan'
'Yang, Jing'
'Sun, Hao-Ling'
'Gao, Song'

_publ_section_title
;
 Rational construction of a porous lanthanide coordination polymer
 featuring reversible guest-dependent magnetic relaxation behavior
;
_journal_issue 11
_journal_name_full 'Inorganic Chemistry Frontiers'
_journal_page_first 2875
_journal_paper_doi 10.1039/C8QI00814K
_journal_volume 5
_journal_year 2018
_chemical_formula_moiety 'C15 H22 Dy N3 O7, C H4 O, 2(Cl)'
_chemical_formula_sum 'C16 H26 Cl2 Dy N3 O8'
_chemical_formula_weight 621.80
_space_group_crystal_system monoclinic
_space_group_IT_number 14
_space_group_name_Hall '-P 2yn'
_space_group_name_H-M_alt 'P 1 21/n 1'
_atom_sites_solution_hydrogens mixed
_atom_sites_solution_primary direct
_audit_creation_date 2018-06-25
_audit_creation_method
;
Olex2 1.2
(compiled 2018.05.29 svn.r3508 for OlexSys, GUI svn.r5506)
;
_audit_update_record
;
2018-06-27 deposited with the CCDC.
2018-09-12 downloaded from the CCDC.
;
_cell_angle_alpha 90
_cell_angle_beta 94.758(3)
_cell_angle_gamma 90
_cell_formula_units_Z 4
_cell_length_a 8.5612(3)
_cell_length_b 15.4837(5)
_cell_length_c 17.4652(6)
_cell_measurement_reflns_used 3976
_cell_measurement_temperature 149.99(10)
_cell_measurement_theta_max 27.5650
_cell_measurement_theta_min 4.1290
_cell_volume 2307.19(14)
_computing_cell_refinement 'CrysAlisPro 1.171.39.6a (Rigaku OD, 2015)'
_computing_data_collection 'CrysAlisPro 1.171.39.6a (Rigaku OD, 2015)'
_computing_data_reduction 'CrysAlisPro 1.171.39.6a (Rigaku OD, 2015)'
_computing_molecular_graphics 'Olex2 (Dolomanov et al., 2009)'
_computing_publication_material 'Olex2 (Dolomanov et al., 2009)'
_computing_structure_refinement 'ShelXL (Sheldrick, 2015)'
_computing_structure_solution 'ShelXT (Sheldrick, 2015)'
_diffrn_ambient_environment N~2~
_diffrn_ambient_temperature 149.99(10)
_diffrn_detector 'CCD plate'
_diffrn_detector_area_resol_mean 5.3127
_diffrn_detector_type AtlasS2
_diffrn_measured_fraction_theta_full 0.998
_diffrn_measured_fraction_theta_max 0.994
_diffrn_measurement_details
;
List of Runs (angles in degrees, time in seconds):

  # Type    Start    End  Width  t~exp~   \w     \q     \k     \f   Frames
#--------------------------------------------------------------------------
  1  \w     17.00  86.00   1.00    1.00    --   12.45  37.00-120.00   69
  2  \w     -4.00  22.00   1.00    1.00    --  -11.20 -99.00  30.00   26
  3  \w    -13.00  13.00   1.00    1.00    --   12.45 -99.00  60.00   26
  4  \w    -16.00  88.00   1.00    1.00    --   12.45  19.00-180.00  104
;
_diffrn_measurement_device 'four-circle diffractometer'
_diffrn_measurement_device_type 'SuperNova, Dual, Cu at home/near, AtlasS2'
_diffrn_measurement_method '\w scans'
_diffrn_orient_matrix_type 'CrysAlisPro convention (1999,Acta A55,543-557)'
_diffrn_orient_matrix_UB_11 0.0540284000
_diffrn_orient_matrix_UB_12 0.0051604000
_diffrn_orient_matrix_UB_13 -0.0283262000
_diffrn_orient_matrix_UB_21 0.0593630000
_diffrn_orient_matrix_UB_22 -0.0197407000
_diffrn_orient_matrix_UB_23 0.0248186000
_diffrn_orient_matrix_UB_31 -0.0218244000
_diffrn_orient_matrix_UB_32 -0.0410057000
_diffrn_orient_matrix_UB_33 -0.0155332000
_diffrn_radiation_monochromator mirror
_diffrn_radiation_probe x-ray
_diffrn_radiation_type MoK\a
_diffrn_radiation_wavelength 0.71073
_diffrn_reflns_av_R_equivalents 0.0531
_diffrn_reflns_av_unetI/netI 0.0740
_diffrn_reflns_Laue_measured_fraction_full 0.998
_diffrn_reflns_Laue_measured_fraction_max 0.994
_diffrn_reflns_limit_h_max 10
_diffrn_reflns_limit_h_min -10
_diffrn_reflns_limit_k_max 19
_diffrn_reflns_limit_k_min -15
_diffrn_reflns_limit_l_max 16
_diffrn_reflns_limit_l_min -22
_diffrn_reflns_number 12761
_diffrn_reflns_point_group_measured_fraction_full 0.998
_diffrn_reflns_point_group_measured_fraction_max 0.994
_diffrn_reflns_theta_full 26.000
_diffrn_reflns_theta_max 26.729
_diffrn_reflns_theta_min 3.462
_diffrn_source 'micro-focus sealed X-ray tube'
_diffrn_source_type 'SuperNova (Mo) X-ray Source'
_exptl_absorpt_coefficient_mu 3.515
_exptl_absorpt_correction_T_max 1.00000
_exptl_absorpt_correction_T_min 0.81090
_exptl_absorpt_correction_type multi-scan
_exptl_absorpt_process_details
;
CrysAlisPro 1.171.39.6a (Rigaku Oxford Diffraction, 2015)
Empirical absorption correction using spherical harmonics,
 implemented in SCALE3 ABSPACK scaling algorithm.
;
_exptl_crystal_colour 'light yellow'
_exptl_crystal_colour_modifier light
_exptl_crystal_colour_primary yellow
_exptl_crystal_density_diffrn 1.790
_exptl_crystal_description block
_exptl_crystal_F_000 1228
_exptl_crystal_size_max 0.3
_exptl_crystal_size_mid 0.2
_exptl_crystal_size_min 0.15
_refine_diff_density_max 0.746
_refine_diff_density_min -0.741
_refine_diff_density_rms 0.170
_refine_ls_extinction_method none
_refine_ls_goodness_of_fit_ref 1.051
_refine_ls_hydrogen_treatment mixed
_refine_ls_matrix_type full
_refine_ls_number_parameters 283
_refine_ls_number_reflns 4874
_refine_ls_number_restraints 6
_refine_ls_restrained_S_all 1.051
_refine_ls_R_factor_all 0.0555
_refine_ls_R_factor_gt 0.0379
_refine_ls_shift/su_max 0.001
_refine_ls_shift/su_mean 0.000
_refine_ls_structure_factor_coef Fsqd
_refine_ls_weighting_details 'w=1/[\s^2^(Fo^2^)+(0.0168P)^2^] where P=(Fo^2^+2Fc^2^)/3'
_refine_ls_weighting_scheme calc
_refine_ls_wR_factor_gt 0.0675
_refine_ls_wR_factor_ref 0.0762
_reflns_Friedel_coverage 0.000
_reflns_number_gt 3799
_reflns_number_total 4874
_reflns_threshold_expression 'I > 2\s(I)'
_cod_data_source_file c8qi00814k2.cif
_cod_data_source_block 20161009a
_cod_original_cell_volume 2307.17(13)
_cod_database_code 4349910
_shelx_shelxl_version_number 2014/7
_chemical_oxdiff_formula 'C1 H1 N1 O1 Dy1 Cl1'
_shelx_space_group_comment
;
The symmetry employed for this shelxl refinement is uniquely defined
by the following loop, which should always be used as a source of
symmetry information in preference to the above space-group names.
They are only intended as comments.
;
_reflns_odcompleteness_completeness 99.71
_reflns_odcompleteness_iscentric 1
_reflns_odcompleteness_theta 26.32
_olex2_refinement_description
;
1. Fixed Uiso
 At 1.2 times of:
  All C(H) groups, All N(H) groups
 At 1.5 times of:
  All C(H,H,H) groups, All O(H) groups, All O(H,H) groups
2. Restrained distances
 O7-H7
 0.85 with sigma of 0.01
 O5-H5
 0.85 with sigma of 0.01
 C14-H5
 1.898303 with sigma of 0.02
 C15-H7
 1.904916 with sigma of 0.02
 Dy1-H5
 2.856867 with sigma of 0.02
 Dy1-H7
 2.966144 with sigma of 0.02
3.a Rotating group:
 O6(H6A,H6B), O4(H4A,H4B)
3.b Aromatic/amide H refined with riding coordinates:
 N2(H2), C12(H12), C11(H11), C10(H10), C13(H13), C7(H7A), C5(H5A), C4(H4),
 C3(H3), C2(H2A)
3.c Idealised Me refined as rotating group:
 C14(H14A,H14B,H14C), C15(H15A,H15B,H15C), C16(H16A,H16B,H16C)
3.d Idealised tetrahedral OH refined as rotating group:
 O8(H8)
;
_olex2_date_sample_data_collection 2016-10-09
_olex2_submission_special_instructions 'No special instructions were received'
_oxdiff_exptl_absorpt_empirical_details
;
Empirical correction (ABSPACK) includes:
- Absorption correction using spherical harmonics
- Frame scaling
;
_oxdiff_exptl_absorpt_empirical_full_max 1.245
_oxdiff_exptl_absorpt_empirical_full_min 0.856

loop_
_space_group_symop_operation_xyz
'x, y, z'
'-x+1/2, y+1/2, -z+1/2'
'-x, -y, -z'
'x-1/2, -y-1/2, z-1/2'

loop_
_atom_site_label
_atom_site_type_symbol
_atom_site_fract_x
_atom_site_fract_y
_atom_site_fract_z
_atom_site_U_iso_or_equiv
_atom_site_adp_type
_atom_site_occupancy
_atom_site_site_symmetry_order
_atom_site_calc_flag
_atom_site_refinement_flags_posn
Dy1 Dy 0.63330(3) 0.37635(2) 0.78538(2) 0.01325(8) Uani 1 1 d D
O3 O 0.9602(4) 0.80928(19) 0.82946(17) 0.0167(8) Uani 1 1 d .
O2 O 0.7942(4) 0.50433(19) 0.80420(17) 0.0162(7) Uani 1 1 d .
O1 O 0.6453(4) 0.2455(2) 0.82731(18) 0.0210(8) Uani 1 1 d .
O7 O 0.3557(4) 0.3455(2) 0.80132(19) 0.0222(8) Uani 1 1 d D
H7 H 0.2885(18) 0.3786(19) 0.777(3) 0.033 Uiso 1 1 d DR
O5 O 0.4942(4) 0.4878(2) 0.7161(2) 0.0287(9) Uani 1 1 d D
H5 H 0.402(3) 0.4737(13) 0.698(3) 0.043 Uiso 1 1 d DR
O6 O 0.5579(4) 0.4416(2) 0.90057(19) 0.0309(9) Uani 1 1 d .
H6A H 0.4649 0.4262 0.9079 0.046 Uiso 1 1 d GR
H6B H 0.5614 0.4962 0.8959 0.046 Uiso 1 1 d GR
O4 O 0.8370(4) 0.3624(2) 0.70494(19) 0.0298(9) Uani 1 1 d .
H4A H 0.8696 0.4121 0.6931 0.045 Uiso 1 1 d GR
H4B H 0.8028 0.3357 0.6644 0.045 Uiso 1 1 d GR
N3 N 1.0338(5) 0.7344(2) 0.8409(2) 0.0133(9) Uani 1 1 d .
N2 N 0.9690(5) 0.4347(2) 0.8857(2) 0.0162(9) Uani 1 1 d .
H2 H 1.0556 0.4353 0.9145 0.019 Uiso 1 1 calc R
N1 N 0.8731(5) 0.3614(2) 0.8799(2) 0.0138(9) Uani 1 1 d .
C6 C 0.8413(6) 0.2167(3) 0.9299(3) 0.0166(11) Uani 1 1 d .
C12 C 1.1885(6) 0.7342(3) 0.8622(3) 0.0164(11) Uani 1 1 d .
H12 H 1.2438 0.7858 0.8665 0.020 Uiso 1 1 calc R
C11 C 1.2644(6) 0.6569(3) 0.8774(3) 0.0209(12) Uani 1 1 d .
H11 H 1.3714 0.6567 0.8920 0.025 Uiso 1 1 calc R
C10 C 1.1834(6) 0.5795(3) 0.8714(3) 0.0210(12) Uani 1 1 d .
H10 H 1.2347 0.5272 0.8809 0.025 Uiso 1 1 calc R
C9 C 1.0226(6) 0.5821(3) 0.8507(3) 0.0143(10) Uani 1 1 d .
C13 C 0.9498(6) 0.6604(3) 0.8346(3) 0.0140(10) Uani 1 1 d .
H13 H 0.8432 0.6623 0.8193 0.017 Uiso 1 1 calc R
C8 C 0.9204(6) 0.5032(3) 0.8449(3) 0.0155(11) Uani 1 1 d .
C7 C 0.9171(6) 0.2993(3) 0.9264(2) 0.0148(11) Uani 1 1 d .
H7A H 1.0049 0.3089 0.9604 0.018 Uiso 1 1 calc R
C5 C 0.9055(6) 0.1575(3) 0.9856(3) 0.0213(12) Uani 1 1 d .
H5A H 0.9932 0.1732 1.0176 0.026 Uiso 1 1 calc R
C4 C 0.8405(6) 0.0770(3) 0.9934(3) 0.0257(13) Uani 1 1 d .
H4 H 0.8804 0.0392 1.0315 0.031 Uiso 1 1 calc R
C3 C 0.7145(7) 0.0535(3) 0.9431(3) 0.0318(14) Uani 1 1 d .
H3 H 0.6722 -0.0015 0.9471 0.038 Uiso 1 1 calc R
C2 C 0.6493(7) 0.1084(3) 0.8874(3) 0.0263(13) Uani 1 1 d .
H2A H 0.5647 0.0898 0.8547 0.032 Uiso 1 1 calc R
C1 C 0.7089(6) 0.1922(3) 0.8794(3) 0.0190(11) Uani 1 1 d .
C14 C 0.5000(7) 0.5796(3) 0.7158(3) 0.0366(15) Uani 1 1 d D
H14A H 0.5106 0.5997 0.6645 0.055 Uiso 1 1 calc GR
H14B H 0.5882 0.5988 0.7490 0.055 Uiso 1 1 calc GR
H14C H 0.4052 0.6023 0.7337 0.055 Uiso 1 1 calc GR
C15 C 0.2762(6) 0.2704(3) 0.8268(3) 0.0246(12) Uani 1 1 d D
H15A H 0.1792 0.2629 0.7959 0.037 Uiso 1 1 calc GR
H15B H 0.2553 0.2777 0.8796 0.037 Uiso 1 1 calc GR
H15C H 0.3411 0.2204 0.8220 0.037 Uiso 1 1 calc GR
O8 O 0.8735(6) 0.2606(3) 0.5843(2) 0.0569(14) Uani 1 1 d .
H8 H 0.8376 0.2149 0.5669 0.085 Uiso 1 1 calc GR
C16 C 0.9404(8) 0.3077(4) 0.5248(3) 0.0433(17) Uani 1 1 d .
H16A H 0.8582 0.3323 0.4909 0.065 Uiso 1 1 calc GR
H16B H 1.0024 0.2695 0.4964 0.065 Uiso 1 1 calc GR
H16C H 1.0057 0.3531 0.5471 0.065 Uiso 1 1 calc GR
Cl2 Cl 0.77410(15) 0.08822(8) 0.50517(7) 0.0210(3) Uani 1 1 d .
Cl1 Cl 0.14784(15) 0.45258(8) 0.68999(8) 0.0276(3) Uani 1 1 d .

loop_
_atom_site_aniso_label
_atom_site_aniso_U_11
_atom_site_aniso_U_22
_atom_site_aniso_U_33
_atom_site_aniso_U_23
_atom_site_aniso_U_13
_atom_site_aniso_U_12
Dy1 0.01235(13) 0.01065(13) 0.01634(14) -0.00041(9) -0.00125(9) -0.00150(9)
O3 0.023(2) 0.0086(16) 0.0174(18) 0.0014(14) -0.0027(15) 0.0061(14)
O2 0.0143(19) 0.0113(17) 0.0223(18) 0.0016(14) -0.0023(15) -0.0054(14)
O1 0.021(2) 0.0155(18) 0.025(2) 0.0044(16) -0.0099(16) -0.0039(14)
O7 0.014(2) 0.0232(19) 0.029(2) 0.0049(16) 0.0018(16) -0.0039(15)
O5 0.021(2) 0.0145(18) 0.049(2) 0.0105(17) -0.0067(19) -0.0053(15)
O6 0.020(2) 0.031(2) 0.043(2) -0.0135(19) 0.0115(18) -0.0122(17)
O4 0.029(2) 0.036(2) 0.025(2) -0.0135(17) 0.0083(17) -0.0164(17)
N3 0.016(2) 0.011(2) 0.013(2) 0.0004(17) 0.0003(17) 0.0006(16)
N2 0.013(2) 0.014(2) 0.020(2) 0.0028(18) -0.0069(18) -0.0039(17)
N1 0.012(2) 0.013(2) 0.016(2) 0.0000(18) 0.0008(17) -0.0032(16)
C6 0.020(3) 0.013(2) 0.017(3) -0.002(2) 0.004(2) -0.001(2)
C12 0.017(3) 0.014(2) 0.017(3) 0.003(2) -0.004(2) -0.010(2)
C11 0.013(3) 0.020(3) 0.029(3) 0.003(2) -0.002(2) -0.002(2)
C10 0.019(3) 0.015(3) 0.030(3) 0.004(2) 0.003(2) 0.003(2)
C9 0.015(3) 0.014(2) 0.014(2) 0.000(2) 0.001(2) -0.002(2)
C13 0.011(3) 0.014(2) 0.017(3) 0.000(2) 0.001(2) -0.001(2)
C8 0.016(3) 0.013(3) 0.018(3) -0.004(2) 0.002(2) 0.000(2)
C7 0.019(3) 0.016(3) 0.008(2) -0.002(2) 0.002(2) 0.001(2)
C5 0.026(3) 0.017(3) 0.020(3) 0.002(2) -0.002(2) 0.003(2)
C4 0.030(3) 0.016(3) 0.030(3) 0.010(2) 0.000(3) 0.001(2)
C3 0.044(4) 0.012(3) 0.040(4) 0.005(3) 0.007(3) -0.001(2)
C2 0.029(3) 0.020(3) 0.029(3) -0.002(2) -0.001(3) -0.007(2)
C1 0.025(3) 0.013(2) 0.019(3) -0.002(2) 0.003(2) -0.003(2)
C14 0.032(4) 0.019(3) 0.058(4) 0.011(3) -0.004(3) 0.002(3)
C15 0.019(3) 0.029(3) 0.026(3) -0.001(2) 0.003(2) -0.004(2)
O8 0.076(4) 0.047(3) 0.053(3) -0.028(2) 0.038(3) -0.030(3)
C16 0.052(5) 0.037(4) 0.042(4) -0.016(3) 0.010(3) -0.004(3)
Cl2 0.0214(7) 0.0211(6) 0.0199(6) 0.0012(5) -0.0017(5) 0.0046(5)
Cl1 0.0150(7) 0.0265(7) 0.0405(8) 0.0033(6) -0.0016(6) 0.0009(5)

loop_
_atom_type_symbol
_atom_type_description
_atom_type_scat_dispersion_real
_atom_type_scat_dispersion_imag
_atom_type_scat_source
C C 0.0033 0.0016 'International Tables Vol C Tables 4.2.6.8 and 6.1.1.4'
H H 0.0000 0.0000 'International Tables Vol C Tables 4.2.6.8 and 6.1.1.4'
Cl Cl 0.1484 0.1585 'International Tables Vol C Tables 4.2.6.8 and 6.1.1.4'
Dy Dy -0.1892 4.4098 'International Tables Vol C Tables 4.2.6.8 and 6.1.1.4'
N N 0.0061 0.0033 'International Tables Vol C Tables 4.2.6.8 and 6.1.1.4'
O O 0.0106 0.0060 'International Tables Vol C Tables 4.2.6.8 and 6.1.1.4'

loop_
_geom_angle_atom_site_label_1
_geom_angle_atom_site_label_2
_geom_angle_atom_site_label_3
_geom_angle
_geom_angle_site_symmetry_1
_geom_angle_site_symmetry_3
O3 Dy1 O2 129.07(11) 2_646 .
O3 Dy1 O7 75.29(12) 2_646 .
O3 Dy1 O5 76.36(11) 2_646 .
O3 Dy1 O6 144.37(12) 2_646 .
O3 Dy1 N1 135.93(12) 2_646 .
O2 Dy1 O7 133.41(11) . .
O2 Dy1 N1 64.23(11) . .
O1 Dy1 O3 82.95(11) . 2_646
O1 Dy1 O2 135.51(11) . .
O1 Dy1 O7 78.38(12) . .
O1 Dy1 O5 150.01(12) . .
O1 Dy1 O6 96.89(13) . .
O1 Dy1 O4 95.77(13) . .
O1 Dy1 N1 71.31(11) . .
O7 Dy1 N1 130.20(12) . .
O5 Dy1 O2 74.30(11) . .
O5 Dy1 O7 75.53(12) . .
O5 Dy1 O6 87.85(13) . .
O5 Dy1 N1 138.05(11) . .
O6 Dy1 O2 74.33(11) . .
O6 Dy1 O7 69.85(12) . .
O6 Dy1 N1 75.58(12) . .
O4 Dy1 O3 70.32(12) . 2_646
O4 Dy1 O2 73.30(12) . .
O4 Dy1 O7 145.58(12) . .
O4 Dy1 O5 97.39(13) . .
O4 Dy1 O6 144.36(12) . .
O4 Dy1 N1 77.23(12) . .
N3 O3 Dy1 129.9(2) . 2_656
C8 O2 Dy1 121.6(3) . .
C1 O1 Dy1 146.4(3) . .
Dy1 O7 H7 116.5(14) . .
C15 O7 Dy1 132.7(3) . .
C15 O7 H7 108.7(14) . .
Dy1 O5 H5 114.3(14) . .
C14 O5 Dy1 135.5(3) . .
C14 O5 H5 106.5(14) . .
Dy1 O6 H6A 109.3 . .
Dy1 O6 H6B 109.0 . .
H6A O6 H6B 109.5 . .
Dy1 O4 H4A 109.9 . .
Dy1 O4 H4B 108.8 . .
H4A O4 H4B 109.6 . .
O3 N3 C12 119.3(4) . .
O3 N3 C13 119.0(4) . .
C12 N3 C13 121.6(4) . .
N1 N2 H2 121.5 . .
C8 N2 H2 121.5 . .
C8 N2 N1 116.9(4) . .
N2 N1 Dy1 114.3(3) . .
C7 N1 Dy1 130.8(3) . .
C7 N1 N2 114.7(4) . .
C5 C6 C7 117.0(4) . .
C5 C6 C1 119.7(4) . .
C1 C6 C7 123.2(4) . .
N3 C12 H12 120.2 . .
N3 C12 C11 119.6(4) . .
C11 C12 H12 120.2 . .
C12 C11 H11 119.6 . .
C12 C11 C10 120.8(5) . .
C10 C11 H11 119.6 . .
C11 C10 H10 120.9 . .
C11 C10 C9 118.2(5) . .
C9 C10 H10 120.9 . .
C10 C9 C8 123.4(4) . .
C13 C9 C10 119.8(4) . .
C13 C9 C8 116.7(4) . .
N3 C13 C9 119.9(4) . .
N3 C13 H13 120.0 . .
C9 C13 H13 120.0 . .
O2 C8 N2 122.5(4) . .
O2 C8 C9 120.1(4) . .
N2 C8 C9 117.3(4) . .
N1 C7 C6 125.3(4) . .
N1 C7 H7A 117.3 . .
C6 C7 H7A 117.3 . .
C6 C5 H5A 119.4 . .
C4 C5 C6 121.1(5) . .
C4 C5 H5A 119.4 . .
C5 C4 H4 120.8 . .
C5 C4 C3 118.5(5) . .
C3 C4 H4 120.8 . .
C4 C3 H3 118.8 . .
C2 C3 C4 122.5(5) . .
C2 C3 H3 118.8 . .
C3 C2 H2A 119.6 . .
C3 C2 C1 120.7(5) . .
C1 C2 H2A 119.6 . .
O1 C1 C6 121.5(4) . .
O1 C1 C2 121.1(4) . .
C2 C1 C6 117.4(4) . .
O5 C14 H14A 109.5 . .
O5 C14 H14B 109.5 . .
O5 C14 H14C 109.5 . .
H14A C14 H14B 109.5 . .
H14A C14 H14C 109.5 . .
H14B C14 H14C 109.5 . .
O7 C15 H15A 109.5 . .
O7 C15 H15B 109.5 . .
O7 C15 H15C 109.5 . .
H15A C15 H15B 109.5 . .
H15A C15 H15C 109.5 . .
H15B C15 H15C 109.5 . .
C16 O8 H8 109.5 . .
O8 C16 H16A 109.5 . .
O8 C16 H16B 109.5 . .
O8 C16 H16C 109.5 . .
H16A C16 H16B 109.5 . .
H16A C16 H16C 109.5 . .
H16B C16 H16C 109.5 . .

loop_
_geom_bond_atom_site_label_1
_geom_bond_atom_site_label_2
_geom_bond_distance
_geom_bond_site_symmetry_2
Dy1 O3 2.340(3) 2_646
Dy1 O2 2.420(3) .
Dy1 O1 2.154(3) .
Dy1 O7 2.462(3) .
Dy1 O5 2.370(3) .
Dy1 O6 2.387(3) .
Dy1 O4 2.338(4) .
Dy1 N1 2.536(4) .
O3 Dy1 2.340(3) 2_656
O3 N3 1.326(4) .
O2 C8 1.243(5) .
O1 C1 1.313(5) .
O7 H7 0.854(9) .
O7 C15 1.437(6) .
O5 H5 0.856(9) .
O5 C14 1.422(6) .
O6 H6A 0.8503 .
O6 H6B 0.8501 .
O4 H4A 0.8499 .
O4 H4B 0.8505 .
N3 C12 1.345(6) .
N3 C13 1.352(6) .
N2 H2 0.8600 .
N2 N1 1.400(5) .
N2 C8 1.326(6) .
N1 C7 1.295(5) .
C6 C7 1.439(6) .
C6 C5 1.415(6) .
C6 C1 1.428(6) .
C12 H12 0.9300 .
C12 C11 1.377(6) .
C11 H11 0.9300 .
C11 C10 1.384(7) .
C10 H10 0.9300 .
C10 C9 1.394(6) .
C9 C13 1.381(6) .
C9 C8 1.501(6) .
C13 H13 0.9300 .
C7 H7A 0.9300 .
C5 H5A 0.9300 .
C5 C4 1.376(7) .
C4 H4 0.9300 .
C4 C3 1.381(7) .
C3 H3 0.9300 .
C3 C2 1.374(7) .
C2 H2A 0.9300 .
C2 C1 1.406(7) .
C14 H14A 0.9600 .
C14 H14B 0.9600 .
C14 H14C 0.9600 .
C15 H15A 0.9600 .
C15 H15B 0.9600 .
C15 H15C 0.9600 .
O8 H8 0.8200 .
O8 C16 1.428(7) .
C16 H16A 0.9600 .
C16 H16B 0.9600 .
C16 H16C 0.9600 .

loop_
_geom_torsion_atom_site_label_1
_geom_torsion_atom_site_label_2
_geom_torsion_atom_site_label_3
_geom_torsion_atom_site_label_4
_geom_torsion
_geom_torsion_site_symmetry_1
Dy1 O3 N3 C12 105.9(4) 2_656
Dy1 O3 N3 C13 -77.3(5) 2_656
Dy1 O2 C8 N2 -5.9(6) .
Dy1 O2 C8 C9 175.6(3) .
Dy1 O1 C1 C6 -11.8(9) .
Dy1 O1 C1 C2 168.4(4) .
Dy1 N1 C7 C6 6.2(7) .
O3 N3 C12 C11 177.2(4) .
O3 N3 C13 C9 -176.2(4) .
N3 C12 C11 C10 -0.2(7) .
N2 N1 C7 C6 -178.0(4) .
N1 N2 C8 O2 1.6(7) .
N1 N2 C8 C9 -179.9(4) .
C6 C5 C4 C3 2.8(8) .
C12 N3 C13 C9 0.6(7) .
C12 C11 C10 C9 -1.0(7) .
C11 C10 C9 C13 2.0(7) .
C11 C10 C9 C8 -177.8(5) .
C10 C9 C13 N3 -1.8(7) .
C10 C9 C8 O2 -157.1(5) .
C10 C9 C8 N2 24.4(7) .
C13 N3 C12 C11 0.4(7) .
C13 C9 C8 O2 23.2(7) .
C13 C9 C8 N2 -155.4(4) .
C8 N2 N1 Dy1 3.1(5) .
C8 N2 N1 C7 -173.5(4) .
C8 C9 C13 N3 178.0(4) .
C7 C6 C5 C4 179.8(5) .
C7 C6 C1 O1 -1.8(8) .
C7 C6 C1 C2 178.0(5) .
C5 C6 C7 N1 -179.0(5) .
C5 C6 C1 O1 179.5(5) .
C5 C6 C1 C2 -0.6(7) .
C5 C4 C3 C2 -1.9(9) .
C4 C3 C2 C1 -0.3(9) .
C3 C2 C1 O1 -178.7(5) .
C3 C2 C1 C6 1.5(8) .
C1 C6 C7 N1 2.3(8) .
C1 C6 C5 C4 -1.5(8) .
